data_7700735
loop_
_publ_author_name
'Yao, Changguang'
'Zhang, Tonghuan'
'Zhou, Chunhui'
'Huang, Kuo-Wei'

_publ_section_title
;
 Interrogating the steric outcome during H<sub>2</sub> heterolysis:
 in-plane steric effects in the regioselective protonation of the
 PN<sup>3</sup>P-pincer ligand.
;
_journal_issue 34
_journal_name_full 'Dalton transactions (Cambridge, England : 2003)'
_journal_page_first 12817
_journal_page_last 12821
_journal_paper_doi 10.1039/c9dt03003d
_journal_volume 48
_journal_year 2019
_chemical_formula_moiety 'C18 H B F15 O, C27 H54 N3 Ni P2'
_chemical_formula_sum 'C45 H55 B F15 N3 Ni O P2'
_chemical_formula_weight 1070.38
_chemical_name_systematic Triclinic
_space_group_crystal_system triclinic
_space_group_IT_number 2
_space_group_name_Hall '-P 1'
_space_group_name_H-M_alt 'P -1'
_symmetry_space_group_name_Hall '-P 1'
_symmetry_space_group_name_H-M 'P -1'
_atom_sites_solution_hydrogens mixed
_atom_sites_solution_primary iterative
_audit_creation_date 2019-07-31
_audit_creation_method
;
Olex2 1.2
(compiled 2018.05.29 svn.r3508 for OlexSys, GUI svn.r5506)
;
_audit_update_record
;
2019-08-01 deposited with the CCDC.    2019-08-05 downloaded from the CCDC.
;
_cell_angle_alpha 83.562(4)
_cell_angle_beta 87.383(4)
_cell_angle_gamma 86.027(4)
_cell_formula_units_Z 2
_cell_length_a 9.3830(12)
_cell_length_b 15.396(2)
_cell_length_c 18.138(2)
_cell_measurement_reflns_used 9184
_cell_measurement_temperature 130(2)
_cell_measurement_theta_max 31.071
_cell_measurement_theta_min 2.415
_cell_volume 2595.5(6)
_computing_cell_refinement 'SAINT V8.38A (?, 2016)'
_computing_data_reduction 'SAINT V8.38A (?, 2016)'
_computing_molecular_graphics 'Olex2 (Dolomanov et al., 2009)'
_computing_publication_material 'Olex2 (Dolomanov et al., 2009)'
_computing_structure_refinement 'ShelXL (Sheldrick, 2015)'
_computing_structure_solution 'olex2.solve (Bourhis et al., 2015)'
_diffrn_ambient_temperature 130.(2)
_diffrn_measured_fraction_theta_full 0.985
_diffrn_measured_fraction_theta_max 0.988
_diffrn_measurement_device_type 'CCD area detector'
_diffrn_measurement_method 'phi and omega scans'
_diffrn_radiation_monochromator graphite
_diffrn_radiation_type MoK\a
_diffrn_radiation_wavelength 0.71073
_diffrn_reflns_av_R_equivalents 0.0540
_diffrn_reflns_av_unetI/netI 0.0355
_diffrn_reflns_Laue_measured_fraction_full 0.985
_diffrn_reflns_Laue_measured_fraction_max 0.988
_diffrn_reflns_limit_h_max 13
_diffrn_reflns_limit_h_min -13
_diffrn_reflns_limit_k_max 22
_diffrn_reflns_limit_k_min -22
_diffrn_reflns_limit_l_max 26
_diffrn_reflns_limit_l_min -26
_diffrn_reflns_number 91445
_diffrn_reflns_point_group_measured_fraction_full 0.985
_diffrn_reflns_point_group_measured_fraction_max 0.988
_diffrn_reflns_theta_full 25.242
_diffrn_reflns_theta_max 31.108
_diffrn_reflns_theta_min 2.415
_exptl_absorpt_coefficient_mu 0.525
_exptl_absorpt_correction_T_max 0.7462
_exptl_absorpt_correction_T_min 0.6051
_exptl_absorpt_correction_type multi-scan
_exptl_crystal_colour colourless
_exptl_crystal_colour_primary colourless
_exptl_crystal_density_diffrn 1.370
_exptl_crystal_description block
_exptl_crystal_F_000 1104
_exptl_crystal_size_max 0.2
_exptl_crystal_size_mid 0.18
_exptl_crystal_size_min 0.15
_refine_diff_density_max 0.487
_refine_diff_density_min -0.692
_refine_diff_density_rms 0.058
_refine_ls_extinction_method none
_refine_ls_goodness_of_fit_ref 1.071
_refine_ls_hydrogen_treatment mixed
_refine_ls_matrix_type full
_refine_ls_number_parameters 640
_refine_ls_number_reflns 16508
_refine_ls_number_restraints 0
_refine_ls_restrained_S_all 1.071
_refine_ls_R_factor_all 0.0455
_refine_ls_R_factor_gt 0.0392
_refine_ls_shift/su_max 0.001
_refine_ls_shift/su_mean 0.000
_refine_ls_structure_factor_coef Fsqd
_refine_ls_weighting_details 'w=1/[\s^2^(Fo^2^)+(0.0358P)^2^+1.7160P] where P=(Fo^2^+2Fc^2^)/3'
_refine_ls_weighting_scheme calc
_refine_ls_wR_factor_gt 0.1008
_refine_ls_wR_factor_ref 0.1051
_reflns_Friedel_coverage 0.000
_reflns_number_gt 14583
_reflns_number_total 16508
_reflns_threshold_expression 'I > 2\s(I)'
_cod_data_source_file c9dt03003d2.cif
_cod_data_source_block ycg-91
_cod_depositor_comments 'Adding full bibliography for 7700730--7700736.cif.'
_cod_database_code 7700735
_shelx_shelxl_version_number 2016/6
_shelx_space_group_comment
;
The symmetry employed for this shelxl refinement is uniquely defined
by the following loop, which should always be used as a source of
symmetry information in preference to the above space-group names.
They are only intended as comments.
;
_shelx_estimated_absorpt_t_max 0.925
_shelx_estimated_absorpt_t_min 0.902
_olex2_refinement_description
;
1. Fixed Uiso
 At 1.2 times of:
  All C(H) groups, All C(H,H) groups
 At 1.5 times of:
  All C(H,H,H) groups
2.a Secondary CH2 refined with riding coordinates:
 C6(H6A,H6B), C8(H8A,H8B), C10(H10A,H10B)
2.b Aromatic/amide H refined with riding coordinates:
 C3(H3)
2.c Idealised Me refined as rotating group:
 C7(H7A,H7B,H7C), C9(H9A,H9B,H9C), C11(H11A,H11B,H11C), C13(H13A,H13B,H13C),
 C14(H14A,H14B,H14C), C15(H15A,H15B,H15C), C17(H17A,H17B,H17C), C18(H18A,H18B,
 H18C), C19(H19A,H19B,H19C), C21(H21A,H21B,H21C), C22(H22A,H22B,H22C), C23(H23A,
 H23B,H23C), C25(H25A,H25B,H25C), C26(H26A,H26B,H26C), C27(H27A,H27B,H27C)
;
_olex2_submission_special_instructions 'No special instructions were received'

loop_
_space_group_symop_operation_xyz
'x, y, z'
'-x, -y, -z'

loop_
_atom_site_label
_atom_site_type_symbol
_atom_site_fract_x
_atom_site_fract_y
_atom_site_fract_z
_atom_site_U_iso_or_equiv
_atom_site_adp_type
_atom_site_occupancy
_atom_site_site_symmetry_order
_atom_site_calc_flag
_atom_site_refinement_flags_posn
B1 B 0.78976(15) 0.09627(9) 0.25256(8) 0.0177(2) Uani 1 1 d .
C1 C 0.00617(13) 0.79729(8) 0.18630(6) 0.0154(2) Uani 1 1 d .
C2 C -0.06727(14) 0.84126(8) 0.11858(7) 0.0176(2) Uani 1 1 d .
C3 C -0.05127(14) 0.78571(9) 0.05610(7) 0.0195(2) Uani 1 1 d .
H3 H -0.083353 0.811055 0.009088 0.023 Uiso 1 1 calc R
C4 C 0.00443(14) 0.70336(9) 0.06091(7) 0.0191(2) Uani 1 1 d .
C5 C 0.06559(14) 0.66489(8) 0.13108(7) 0.0178(2) Uani 1 1 d .
C6 C -0.00764(18) 0.93123(9) 0.09489(8) 0.0274(3) Uani 1 1 d .
H6A H -0.060883 0.960250 0.052030 0.033 Uiso 1 1 calc R
H6B H -0.024738 0.968011 0.136220 0.033 Uiso 1 1 calc R
C7 C 0.1508(2) 0.92673(14) 0.07368(11) 0.0441(5) Uani 1 1 d .
H7A H 0.168439 0.892318 0.031509 0.066 Uiso 1 1 calc GR
H7B H 0.204698 0.898857 0.115995 0.066 Uiso 1 1 calc GR
H7C H 0.181573 0.986100 0.059855 0.066 Uiso 1 1 calc GR
C8 C -0.23034(15) 0.85441(11) 0.13777(8) 0.0267(3) Uani 1 1 d .
H8A H -0.244150 0.894122 0.177182 0.032 Uiso 1 1 calc R
H8B H -0.278248 0.883651 0.093261 0.032 Uiso 1 1 calc R
C9 C -0.30297(17) 0.77024(14) 0.16372(9) 0.0362(4) Uani 1 1 d .
H9A H -0.288956 0.729952 0.125466 0.054 Uiso 1 1 calc GR
H9B H -0.405488 0.783863 0.172530 0.054 Uiso 1 1 calc GR
H9C H -0.261166 0.742781 0.209851 0.054 Uiso 1 1 calc GR
C10 C -0.00221(17) 0.64633(9) -0.00085(7) 0.0244(3) Uani 1 1 d .
H10A H 0.087399 0.608689 -0.003501 0.029 Uiso 1 1 calc R
H10B H -0.011017 0.683659 -0.048751 0.029 Uiso 1 1 calc R
C11 C -0.12940(19) 0.58887(11) 0.01180(9) 0.0326(3) Uani 1 1 d .
H11A H -0.127497 0.549228 -0.026949 0.049 Uiso 1 1 calc GR
H11B H -0.218546 0.626050 0.009920 0.049 Uiso 1 1 calc GR
H11C H -0.123718 0.554480 0.060553 0.049 Uiso 1 1 calc GR
C12 C -0.04855(17) 0.79101(10) 0.39952(7) 0.0257(3) Uani 1 1 d .
C13 C -0.18326(18) 0.76149(12) 0.36704(9) 0.0337(3) Uani 1 1 d .
H13A H -0.159302 0.707636 0.343752 0.051 Uiso 1 1 calc GR
H13B H -0.220416 0.807511 0.329775 0.051 Uiso 1 1 calc GR
H13C H -0.256018 0.750475 0.406879 0.051 Uiso 1 1 calc GR
C14 C -0.0031(2) 0.72341(12) 0.46443(9) 0.0373(4) Uani 1 1 d .
H14A H -0.079086 0.721200 0.503374 0.056 Uiso 1 1 calc GR
H14B H 0.084830 0.740330 0.484553 0.056 Uiso 1 1 calc GR
H14C H 0.013940 0.665584 0.446765 0.056 Uiso 1 1 calc GR
C15 C -0.08152(19) 0.88108(11) 0.42725(8) 0.0310(3) Uani 1 1 d .
H15A H -0.103761 0.924703 0.385054 0.046 Uiso 1 1 calc GR
H15B H 0.001830 0.897659 0.451825 0.046 Uiso 1 1 calc GR
H15C H -0.163684 0.878401 0.462599 0.046 Uiso 1 1 calc GR
C16 C 0.24530(16) 0.85482(9) 0.33578(8) 0.0231(2) Uani 1 1 d .
C17 C 0.35936(17) 0.83048(11) 0.27665(9) 0.0304(3) Uani 1 1 d .
H17A H 0.441660 0.865928 0.278534 0.046 Uiso 1 1 calc GR
H17B H 0.318935 0.841731 0.227356 0.046 Uiso 1 1 calc GR
H17C H 0.390145 0.768266 0.286385 0.046 Uiso 1 1 calc GR
C18 C 0.3066(2) 0.82934(11) 0.41275(9) 0.0338(3) Uani 1 1 d .
H18A H 0.323572 0.765548 0.421192 0.051 Uiso 1 1 calc GR
H18B H 0.238335 0.849208 0.450840 0.051 Uiso 1 1 calc GR
H18C H 0.396892 0.856999 0.415400 0.051 Uiso 1 1 calc GR
C19 C 0.20765(18) 0.95363(10) 0.32383(10) 0.0297(3) Uani 1 1 d .
H19A H 0.293481 0.985093 0.328581 0.045 Uiso 1 1 calc GR
H19B H 0.134715 0.969777 0.361162 0.045 Uiso 1 1 calc GR
H19C H 0.170647 0.969269 0.274102 0.045 Uiso 1 1 calc GR
C20 C 0.06899(19) 0.46074(10) 0.25744(9) 0.0294(3) Uani 1 1 d .
C21 C -0.0779(3) 0.50650(14) 0.27263(15) 0.0549(6) Uani 1 1 d .
H21A H -0.112035 0.539140 0.226604 0.082 Uiso 1 1 calc GR
H21B H -0.070014 0.547038 0.310007 0.082 Uiso 1 1 calc GR
H21C H -0.145502 0.462592 0.291007 0.082 Uiso 1 1 calc GR
C22 C 0.0530(2) 0.39708(11) 0.20028(10) 0.0362(4) Uani 1 1 d .
H22A H -0.016305 0.354490 0.219431 0.054 Uiso 1 1 calc GR
H22B H 0.145673 0.366251 0.190563 0.054 Uiso 1 1 calc GR
H22C H 0.019247 0.429528 0.154082 0.054 Uiso 1 1 calc GR
C23 C 0.1248(4) 0.41153(14) 0.32916(12) 0.0616(7) Uani 1 1 d .
H23A H 0.139428 0.453413 0.364568 0.092 Uiso 1 1 calc GR
H23B H 0.215708 0.379249 0.318477 0.092 Uiso 1 1 calc GR
H23C H 0.055005 0.370319 0.350514 0.092 Uiso 1 1 calc GR
C24 C 0.37490(18) 0.51592(11) 0.19994(9) 0.0305(3) Uani 1 1 d .
C25 C 0.3926(3) 0.45007(19) 0.14414(18) 0.0685(8) Uani 1 1 d .
H25A H 0.494509 0.438039 0.132393 0.103 Uiso 1 1 calc GR
H25B H 0.344096 0.473679 0.098770 0.103 Uiso 1 1 calc GR
H25C H 0.350583 0.395683 0.164983 0.103 Uiso 1 1 calc GR
C26 C 0.4525(3) 0.4820(3) 0.26980(16) 0.1111(17) Uani 1 1 d .
H26A H 0.409780 0.428886 0.293116 0.167 Uiso 1 1 calc GR
H26B H 0.444247 0.526785 0.304409 0.167 Uiso 1 1 calc GR
H26C H 0.553584 0.468393 0.257121 0.167 Uiso 1 1 calc GR
C27 C 0.4407(2) 0.59908(16) 0.1654(2) 0.0729(9) Uani 1 1 d .
H27A H 0.542663 0.586410 0.154232 0.109 Uiso 1 1 calc GR
H27B H 0.429072 0.643510 0.200316 0.109 Uiso 1 1 calc GR
H27C H 0.392735 0.620983 0.119504 0.109 Uiso 1 1 calc GR
C28 C 0.68404(14) 0.12944(9) 0.32126(7) 0.0196(2) Uani 1 1 d .
C29 C 0.59029(15) 0.07741(10) 0.36414(8) 0.0238(3) Uani 1 1 d .
C30 C 0.49574(15) 0.10671(12) 0.41844(8) 0.0284(3) Uani 1 1 d .
C31 C 0.49397(16) 0.19235(13) 0.43236(8) 0.0309(3) Uani 1 1 d .
C32 C 0.58401(17) 0.24756(11) 0.39164(9) 0.0299(3) Uani 1 1 d .
C33 C 0.67498(15) 0.21565(10) 0.33737(8) 0.0242(3) Uani 1 1 d .
C34 C 0.94934(13) 0.13486(8) 0.25012(7) 0.0174(2) Uani 1 1 d .
C35 C 1.01654(14) 0.14967(9) 0.31366(7) 0.0206(2) Uani 1 1 d .
C36 C 1.15337(15) 0.17759(9) 0.31409(8) 0.0230(2) Uani 1 1 d .
C37 C 1.23247(14) 0.19048(9) 0.24859(9) 0.0239(3) Uani 1 1 d .
C38 C 1.17273(14) 0.17522(9) 0.18376(8) 0.0222(2) Uani 1 1 d .
C39 C 1.03577(14) 0.14684(8) 0.18603(7) 0.0187(2) Uani 1 1 d .
C40 C 0.69856(13) 0.12995(9) 0.17659(7) 0.0196(2) Uani 1 1 d .
C41 C 0.71039(15) 0.20879(10) 0.13226(8) 0.0239(3) Uani 1 1 d .
C42 C 0.63596(17) 0.23291(12) 0.06816(9) 0.0327(3) Uani 1 1 d .
C43 C 0.54303(18) 0.17729(14) 0.04566(9) 0.0371(4) Uani 1 1 d .
C44 C 0.52324(16) 0.09891(12) 0.08839(9) 0.0320(3) Uani 1 1 d .
C45 C 0.59717(14) 0.07876(10) 0.15274(8) 0.0237(3) Uani 1 1 d .
F1 F 0.58403(11) -0.00859(6) 0.35439(6) 0.0332(2) Uani 1 1 d .
F2 F 0.40447(11) 0.05284(8) 0.45597(6) 0.0412(3) Uani 1 1 d .
F3 F 0.40362(11) 0.22283(9) 0.48433(6) 0.0442(3) Uani 1 1 d .
F4 F 0.58366(13) 0.33155(8) 0.40468(7) 0.0478(3) Uani 1 1 d .
F5 F 0.75960(11) 0.27424(6) 0.29974(6) 0.0348(2) Uani 1 1 d .
F6 F 0.94975(10) 0.13589(7) 0.38116(5) 0.02976(19) Uani 1 1 d .
F7 F 1.20844(10) 0.19251(7) 0.37801(5) 0.0333(2) Uani 1 1 d .
F8 F 1.36442(10) 0.21895(7) 0.24757(6) 0.0355(2) Uani 1 1 d .
F9 F 1.24542(10) 0.19023(7) 0.11855(5) 0.0330(2) Uani 1 1 d .
F10 F 0.98792(9) 0.13169(6) 0.11980(4) 0.02372(16) Uani 1 1 d .
F11 F 0.79992(10) 0.26773(6) 0.14939(5) 0.03008(19) Uani 1 1 d .
F12 F 0.65502(13) 0.31030(9) 0.02755(7) 0.0505(3) Uani 1 1 d .
F13 F 0.47049(14) 0.19921(11) -0.01630(7) 0.0589(4) Uani 1 1 d .
F14 F 0.42959(12) 0.04471(9) 0.06856(7) 0.0468(3) Uani 1 1 d .
F15 F 0.56219(10) 0.00417(6) 0.19474(6) 0.0316(2) Uani 1 1 d .
N1 N 0.06527(12) 0.71667(7) 0.19130(6) 0.01670(19) Uani 1 1 d .
N2 N 0.01107(12) 0.84143(7) 0.24624(6) 0.01665(19) Uani 1 1 d .
N3 N 0.11930(13) 0.58549(7) 0.13850(6) 0.0207(2) Uani 1 1 d .
Ni1 Ni 0.14810(2) 0.66511(2) 0.28090(2) 0.01870(5) Uani 1 1 d .
O1 O 0.82224(11) 0.00035(6) 0.26089(6) 0.02126(18) Uani 1 1 d .
P1 P 0.09291(4) 0.78725(2) 0.32426(2) 0.01767(7) Uani 1 1 d .
P2 P 0.18611(4) 0.55068(2) 0.22406(2) 0.02091(7) Uani 1 1 d .
H2 H -0.032(2) 0.8917(15) 0.2470(12) 0.037(6) Uiso 1 1 d .
H1A H 0.750(2) -0.0222(15) 0.2724(12) 0.036(6) Uiso 1 1 d .
H1 H 0.206(3) 0.6310(16) 0.3454(14) 0.050(7) Uiso 1 1 d .

loop_
_atom_site_aniso_label
_atom_site_aniso_U_11
_atom_site_aniso_U_22
_atom_site_aniso_U_33
_atom_site_aniso_U_23
_atom_site_aniso_U_13
_atom_site_aniso_U_12
B1 0.0176(6) 0.0182(6) 0.0183(6) -0.0052(5) 0.0004(5) -0.0036(5)
C1 0.0165(5) 0.0159(5) 0.0144(5) -0.0033(4) 0.0009(4) -0.0047(4)
C2 0.0216(6) 0.0159(5) 0.0158(5) -0.0032(4) -0.0029(4) -0.0016(4)
C3 0.0245(6) 0.0208(6) 0.0140(5) -0.0036(4) -0.0020(4) -0.0030(5)
C4 0.0238(6) 0.0203(6) 0.0142(5) -0.0047(4) 0.0000(4) -0.0040(4)
C5 0.0212(5) 0.0173(5) 0.0159(5) -0.0053(4) 0.0001(4) -0.0039(4)
C6 0.0430(8) 0.0184(6) 0.0214(6) 0.0013(5) -0.0068(6) -0.0087(5)
C7 0.0412(9) 0.0499(11) 0.0402(9) 0.0158(8) -0.0092(7) -0.0253(8)
C8 0.0215(6) 0.0341(7) 0.0263(6) -0.0124(6) -0.0051(5) 0.0031(5)
C9 0.0233(7) 0.0594(11) 0.0282(7) -0.0094(7) 0.0020(6) -0.0133(7)
C10 0.0348(7) 0.0235(6) 0.0162(5) -0.0076(5) -0.0018(5) -0.0020(5)
C11 0.0387(8) 0.0325(8) 0.0302(7) -0.0148(6) -0.0051(6) -0.0068(6)
C12 0.0349(7) 0.0267(7) 0.0158(5) -0.0043(5) 0.0043(5) -0.0038(5)
C13 0.0337(8) 0.0433(9) 0.0257(7) -0.0087(6) 0.0100(6) -0.0121(7)
C14 0.0574(11) 0.0336(8) 0.0189(6) 0.0018(6) 0.0056(7) -0.0014(7)
C15 0.0408(8) 0.0303(7) 0.0225(6) -0.0100(5) 0.0036(6) 0.0012(6)
C16 0.0264(6) 0.0200(6) 0.0241(6) -0.0045(5) -0.0076(5) -0.0032(5)
C17 0.0244(7) 0.0317(7) 0.0365(8) -0.0062(6) -0.0008(6) -0.0072(6)
C18 0.0404(9) 0.0318(8) 0.0308(7) -0.0042(6) -0.0178(6) -0.0029(6)
C19 0.0326(7) 0.0199(6) 0.0382(8) -0.0048(6) -0.0104(6) -0.0050(5)
C20 0.0452(9) 0.0186(6) 0.0254(7) -0.0043(5) 0.0012(6) -0.0076(6)
C21 0.0532(12) 0.0335(9) 0.0787(16) -0.0165(10) 0.0321(11) -0.0134(9)
C22 0.0515(10) 0.0244(7) 0.0355(8) -0.0100(6) 0.0005(7) -0.0118(7)
C23 0.117(2) 0.0372(10) 0.0326(9) 0.0099(8) -0.0203(11) -0.0316(12)
C24 0.0299(7) 0.0295(7) 0.0326(7) -0.0085(6) -0.0049(6) 0.0047(6)
C25 0.0419(11) 0.0762(17) 0.098(2) -0.0639(16) 0.0184(12) -0.0067(11)
C26 0.0572(16) 0.211(5) 0.0495(15) 0.011(2) -0.0105(12) 0.067(2)
C27 0.0349(11) 0.0389(11) 0.145(3) -0.0161(14) 0.0224(14) -0.0086(9)
C28 0.0179(5) 0.0236(6) 0.0179(5) -0.0054(4) -0.0005(4) -0.0005(4)
C29 0.0204(6) 0.0301(7) 0.0210(6) -0.0034(5) 0.0007(5) -0.0025(5)
C30 0.0189(6) 0.0467(9) 0.0188(6) -0.0015(6) 0.0018(5) -0.0008(6)
C31 0.0198(6) 0.0553(10) 0.0186(6) -0.0142(6) -0.0012(5) 0.0080(6)
C32 0.0271(7) 0.0356(8) 0.0291(7) -0.0168(6) -0.0031(5) 0.0065(6)
C33 0.0231(6) 0.0269(7) 0.0233(6) -0.0077(5) 0.0006(5) -0.0001(5)
C34 0.0164(5) 0.0169(5) 0.0195(5) -0.0041(4) -0.0010(4) -0.0014(4)
C35 0.0198(6) 0.0229(6) 0.0197(6) -0.0042(4) -0.0022(4) -0.0013(5)
C36 0.0203(6) 0.0220(6) 0.0278(6) -0.0054(5) -0.0086(5) -0.0007(5)
C37 0.0148(5) 0.0206(6) 0.0364(7) -0.0027(5) -0.0034(5) -0.0027(4)
C38 0.0176(5) 0.0203(6) 0.0282(6) -0.0024(5) 0.0034(5) -0.0020(4)
C39 0.0189(5) 0.0174(5) 0.0205(5) -0.0045(4) -0.0004(4) -0.0018(4)
C40 0.0164(5) 0.0248(6) 0.0189(5) -0.0071(4) 0.0000(4) -0.0025(4)
C41 0.0196(6) 0.0285(7) 0.0239(6) -0.0027(5) -0.0031(5) -0.0037(5)
C42 0.0251(7) 0.0460(9) 0.0253(7) 0.0056(6) -0.0042(5) -0.0032(6)
C43 0.0244(7) 0.0646(12) 0.0231(7) -0.0052(7) -0.0081(5) -0.0030(7)
C44 0.0188(6) 0.0477(9) 0.0332(8) -0.0174(7) -0.0046(5) -0.0060(6)
C45 0.0178(6) 0.0282(7) 0.0267(6) -0.0097(5) 0.0002(5) -0.0037(5)
F1 0.0321(5) 0.0289(5) 0.0387(5) -0.0038(4) 0.0107(4) -0.0107(4)
F2 0.0285(5) 0.0620(7) 0.0301(5) 0.0045(5) 0.0109(4) -0.0044(5)
F3 0.0286(5) 0.0790(8) 0.0269(5) -0.0238(5) 0.0035(4) 0.0103(5)
F4 0.0510(7) 0.0405(6) 0.0559(7) -0.0309(5) 0.0042(5) 0.0067(5)
F5 0.0394(5) 0.0222(4) 0.0438(5) -0.0105(4) 0.0108(4) -0.0052(4)
F6 0.0261(4) 0.0466(5) 0.0174(4) -0.0047(4) -0.0021(3) -0.0054(4)
F7 0.0270(4) 0.0427(5) 0.0329(5) -0.0096(4) -0.0139(4) -0.0036(4)
F8 0.0168(4) 0.0403(5) 0.0504(6) -0.0032(4) -0.0052(4) -0.0097(4)
F9 0.0230(4) 0.0424(5) 0.0326(5) -0.0009(4) 0.0095(4) -0.0070(4)
F10 0.0250(4) 0.0287(4) 0.0188(4) -0.0075(3) 0.0019(3) -0.0056(3)
F11 0.0309(5) 0.0245(4) 0.0351(5) 0.0026(3) -0.0092(4) -0.0084(3)
F12 0.0432(6) 0.0604(8) 0.0430(6) 0.0244(6) -0.0136(5) -0.0085(5)
F13 0.0439(7) 0.0996(11) 0.0335(6) 0.0026(6) -0.0229(5) -0.0089(7)
F14 0.0296(5) 0.0636(8) 0.0541(7) -0.0263(6) -0.0136(5) -0.0125(5)
F15 0.0225(4) 0.0288(4) 0.0454(5) -0.0081(4) -0.0011(4) -0.0089(3)
N1 0.0214(5) 0.0153(4) 0.0143(4) -0.0044(3) -0.0011(4) -0.0027(4)
N2 0.0206(5) 0.0150(4) 0.0150(4) -0.0040(3) -0.0012(4) -0.0013(4)
N3 0.0274(6) 0.0168(5) 0.0187(5) -0.0051(4) -0.0015(4) -0.0018(4)
Ni1 0.02648(9) 0.01496(8) 0.01527(8) -0.00333(5) -0.00332(6) -0.00137(6)
O1 0.0195(4) 0.0176(4) 0.0274(5) -0.0059(4) 0.0018(4) -0.0030(3)
P1 0.02345(15) 0.01669(14) 0.01370(13) -0.00411(10) -0.00154(11) -0.00264(11)
P2 0.02919(17) 0.01469(14) 0.01944(15) -0.00412(11) -0.00337(12) -0.00035(12)

loop_
_atom_type_symbol
_atom_type_description
_atom_type_scat_dispersion_real
_atom_type_scat_dispersion_imag
_atom_type_scat_source
C C 0.0033 0.0016 'International Tables Vol C Tables 4.2.6.8 and 6.1.1.4'
H H 0.0000 0.0000 'International Tables Vol C Tables 4.2.6.8 and 6.1.1.4'
N N 0.0061 0.0033 'International Tables Vol C Tables 4.2.6.8 and 6.1.1.4'
O O 0.0106 0.0060 'International Tables Vol C Tables 4.2.6.8 and 6.1.1.4'
F F 0.0171 0.0103 'International Tables Vol C Tables 4.2.6.8 and 6.1.1.4'
B B 0.0013 0.0007 'International Tables Vol C Tables 4.2.6.8 and 6.1.1.4'
P P 0.1023 0.0942 'International Tables Vol C Tables 4.2.6.8 and 6.1.1.4'
Ni Ni 0.3393 1.1124 'International Tables Vol C Tables 4.2.6.8 and 6.1.1.4'

loop_
_geom_angle_atom_site_label_1
_geom_angle_atom_site_label_2
_geom_angle_atom_site_label_3
_geom_angle
C28 B1 C40 103.82(10)
C34 B1 C28 112.76(10)
C34 B1 C40 113.16(10)
O1 B1 C28 112.58(11)
O1 B1 C34 102.85(10)
O1 B1 C40 111.98(10)
N1 C1 C2 123.78(11)
N1 C1 N2 117.21(11)
N2 C1 C2 119.00(11)
C1 C2 C6 110.16(10)
C1 C2 C8 108.79(11)
C3 C2 C1 111.33(10)
C3 C2 C6 110.38(11)
C3 C2 C8 107.08(11)
C6 C2 C8 109.01(12)
C4 C3 C2 125.23(12)
C3 C4 C5 118.62(11)
C3 C4 C10 122.60(12)
C5 C4 C10 118.64(11)
N1 C5 C4 119.20(11)
N3 C5 C4 120.80(11)
N3 C5 N1 119.99(12)
C7 C6 C2 113.89(14)
C9 C8 C2 114.60(13)
C4 C10 C11 110.88(12)
C13 C12 C14 108.59(14)
C13 C12 P1 105.56(9)
C14 C12 P1 107.94(11)
C15 C12 C13 109.46(14)
C15 C12 C14 109.89(12)
C15 C12 P1 115.15(11)
C17 C16 P1 105.47(9)
C18 C16 C17 108.55(13)
C18 C16 P1 109.65(11)
C19 C16 C17 108.85(13)
C19 C16 C18 110.25(12)
C19 C16 P1 113.84(10)
C21 C20 P2 105.01(11)
C22 C20 C21 108.28(16)
C22 C20 C23 110.17(15)
C22 C20 P2 113.44(11)
C23 C20 C21 109.88(19)
C23 C20 P2 109.90(13)
C25 C24 C26 110.5(2)
C25 C24 C27 107.8(2)
C25 C24 P2 114.73(13)
C26 C24 C27 108.7(3)
C26 C24 P2 109.93(15)
C27 C24 P2 104.92(12)
C29 C28 B1 124.56(12)
C29 C28 C33 113.40(12)
C33 C28 B1 121.88(12)
C28 C29 C30 124.46(14)
F1 C29 C28 120.79(12)
F1 C29 C30 114.74(13)
C31 C30 C29 119.11(14)
F2 C30 C29 120.92(15)
F2 C30 C31 119.95(14)
C30 C31 C32 119.38(13)
F3 C31 C30 120.62(16)
F3 C31 C32 119.99(16)
C31 C32 C33 119.41(15)
F4 C32 C31 120.08(14)
F4 C32 C33 120.50(16)
C32 C33 C28 124.21(14)
F5 C33 C28 120.11(12)
F5 C33 C32 115.67(13)
C35 C34 B1 122.66(11)
C35 C34 C39 113.31(11)
C39 C34 B1 123.70(11)
C36 C35 C34 124.25(13)
F6 C35 C34 120.61(12)
F6 C35 C36 115.13(12)
C37 C36 C35 119.74(13)
F7 C36 C35 120.18(13)
F7 C36 C37 120.08(12)
C36 C37 C38 118.78(12)
F8 C37 C36 120.71(13)
F8 C37 C38 120.50(13)
C37 C38 C39 119.50(13)
F9 C38 C37 120.16(12)
F9 C38 C39 120.31(13)
C38 C39 C34 124.35(12)
F10 C39 C34 120.60(11)
F10 C39 C38 115.05(11)
C41 C40 B1 126.11(11)
C41 C40 C45 113.08(12)
C45 C40 B1 120.79(12)
C42 C41 C40 124.21(14)
F11 C41 C40 120.66(12)
F11 C41 C42 115.13(14)
C43 C42 C41 119.66(16)
F12 C42 C41 120.56(15)
F12 C42 C43 119.78(15)
C42 C43 C44 119.05(14)
F13 C43 C42 120.59(18)
F13 C43 C44 120.35(16)
C43 C44 C45 119.15(14)
F14 C44 C43 120.00(15)
F14 C44 C45 120.81(17)
C44 C45 C40 124.66(15)
F15 C45 C40 120.02(13)
F15 C45 C44 115.30(13)
C1 N1 C5 121.39(11)
C1 N1 Ni1 120.59(8)
C5 N1 Ni1 118.00(8)
C1 N2 P1 117.57(9)
C5 N3 P2 114.86(9)
N1 Ni1 P1 86.83(3)
N1 Ni1 P2 85.02(3)
P2 Ni1 P1 171.776(15)
C12 P1 Ni1 118.58(5)
C16 P1 C12 113.95(7)
C16 P1 Ni1 115.49(5)
N2 P1 C12 104.05(6)
N2 P1 C16 103.29(6)
N2 P1 Ni1 97.77(4)
C20 P2 C24 115.64(8)
C20 P2 Ni1 114.12(5)
C24 P2 Ni1 117.73(5)
N3 P2 C20 101.50(7)
N3 P2 C24 102.20(7)
N3 P2 Ni1 102.12(4)

loop_
_geom_bond_atom_site_label_1
_geom_bond_atom_site_label_2
_geom_bond_distance
B1 C28 1.6604(19)
B1 C34 1.6456(19)
B1 C40 1.669(2)
B1 O1 1.4794(17)
C1 C2 1.5060(17)
C1 N1 1.3192(16)
C1 N2 1.3493(15)
C2 C3 1.4906(17)
C2 C6 1.5389(19)
C2 C8 1.5581(19)
C3 C4 1.3326(18)
C4 C5 1.4664(18)
C4 C10 1.5047(18)
C5 N1 1.4224(15)
C5 N3 1.2846(17)
C6 C7 1.517(3)
C8 C9 1.524(2)
C10 C11 1.528(2)
C12 C13 1.536(2)
C12 C14 1.536(2)
C12 C15 1.534(2)
C12 P1 1.8628(15)
C16 C17 1.538(2)
C16 C18 1.534(2)
C16 C19 1.531(2)
C16 P1 1.8581(14)
C20 C21 1.531(3)
C20 C22 1.523(2)
C20 C23 1.525(3)
C20 P2 1.8584(16)
C24 C25 1.507(3)
C24 C26 1.514(3)
C24 C27 1.519(3)
C24 P2 1.8618(17)
C28 C29 1.3842(19)
C28 C33 1.3868(19)
C29 C30 1.3873(19)
C29 F1 1.3609(18)
C30 C31 1.369(3)
C30 F2 1.3428(18)
C31 C32 1.372(3)
C31 F3 1.3410(16)
C32 C33 1.3829(19)
C32 F4 1.3400(19)
C33 F5 1.3497(17)
C34 C35 1.3867(17)
C34 C39 1.3892(17)
C35 C36 1.3824(19)
C35 F6 1.3516(16)
C36 C37 1.374(2)
C36 F7 1.3397(16)
C37 C38 1.376(2)
C37 F8 1.3404(15)
C38 C39 1.3831(18)
C38 F9 1.3432(16)
C39 F10 1.3512(15)
C40 C41 1.387(2)
C40 C45 1.3897(18)
C41 C42 1.385(2)
C41 F11 1.3485(16)
C42 C43 1.369(3)
C42 F12 1.347(2)
C43 C44 1.378(3)
C43 F13 1.3391(18)
C44 C45 1.379(2)
C44 F14 1.3401(18)
C45 F15 1.3565(18)
N1 Ni1 1.9015(11)
N2 P1 1.7419(11)
N3 P2 1.7160(12)
Ni1 P1 2.1407(4)
Ni1 P2 2.1401(4)

loop_
_smtbx_masks_void_nr
_smtbx_masks_void_average_x
_smtbx_masks_void_average_y
_smtbx_masks_void_average_z
_smtbx_masks_void_volume
_smtbx_masks_void_count_electrons
1 -0.612 0.500 0.500 245.2 37.9
2 0.256 0.546 0.852 12.7 0.0
3 0.500 0.500 0.000 17.7 0.0
4 0.744 0.454 0.148 12.7 0.0
